data_1573284
_journal_paper_doi 10.1039/D4CC05704J
_chemical_formula_moiety 'C27 H16 N3 O'
_chemical_formula_sum 'C27 H16 N3 O'
_chemical_formula_weight 398.43
_space_group_crystal_system trigonal
_space_group_IT_number 148
_space_group_name_Hall '-R 3'
_space_group_name_H-M_alt 'R -3 :H'
_atom_sites_solution_hydrogens geom
_atom_sites_solution_primary other
_audit_creation_method SHELXL-2019/3
_audit_update_record
;
2024-03-11 deposited with the CCDC.	2024-11-25 downloaded from the CCDC.
;
_cell_angle_alpha 90
_cell_angle_beta 90
_cell_angle_gamma 120
_cell_formula_units_Z 18
_cell_length_a 43.1890(5)
_cell_length_b 43.1890(5)
_cell_length_c 5.1711(3)
_cell_measurement_reflns_used 12698
_cell_measurement_temperature 100.01(11)
_cell_measurement_theta_max 77.9290
_cell_measurement_theta_min 3.5250
_cell_volume 8353.3(5)
_computing_cell_refinement 'CrysAlisPro 1.171.40.84a (Rigaku OD, 2020)'
_computing_data_collection 'CrysAlisPro 1.171.40.84a (Rigaku OD, 2020)'
_computing_data_reduction 'CrysAlisPro 1.171.40.84a (Rigaku OD, 2020)'
_computing_structure_refinement 'SHELXL-2019/3 (Sheldrick, 2019)'
_computing_structure_solution 'SHELXT 2019/3 (Sheldrick, 2019)'
_diffrn_ambient_temperature 100.01(11)
_diffrn_measured_fraction_theta_full 0.999
_diffrn_measured_fraction_theta_max 0.977
_diffrn_measurement_device_type 'XtaLAB Synergy, Dualflex, Pilatus 300K'
_diffrn_measurement_method '\w scans'
_diffrn_radiation_type CuK\a
_diffrn_radiation_wavelength 1.54184
_diffrn_reflns_av_R_equivalents 0.0380
_diffrn_reflns_av_unetI/netI 0.0222
_diffrn_reflns_Laue_measured_fraction_full 0.999
_diffrn_reflns_Laue_measured_fraction_max 0.977
_diffrn_reflns_limit_h_max 54
_diffrn_reflns_limit_h_min -54
_diffrn_reflns_limit_k_max 53
_diffrn_reflns_limit_k_min -52
_diffrn_reflns_limit_l_max 5
_diffrn_reflns_limit_l_min -6
_diffrn_reflns_number 28218
_diffrn_reflns_point_group_measured_fraction_full 0.999
_diffrn_reflns_point_group_measured_fraction_max 0.977
_diffrn_reflns_theta_full 67.684
_diffrn_reflns_theta_max 78.750
_diffrn_reflns_theta_min 3.545
_diffrn_source 'micro-focus sealed X-ray tube'
_exptl_absorpt_coefficient_mu 0.703
_exptl_absorpt_correction_T_max 1.000
_exptl_absorpt_correction_T_min 0.498
_exptl_absorpt_correction_type gaussian
_exptl_absorpt_process_details
;
CrysAlisPro 1.171.40.84a (Rigaku Oxford Diffraction, 2020)
Numerical absorption correction based on gaussian integration over
a multifaceted crystal model
Empirical absorption correction using spherical harmonics,
implemented in SCALE3 ABSPACK scaling algorithm.
;
_exptl_crystal_colour brown
_exptl_crystal_density_diffrn 1.426
_exptl_crystal_description needle
_exptl_crystal_F_000 3726
_exptl_crystal_recrystallization_method 'Re-crystallisation from solvent: mixture of  dichloromethane and acetinitrile'
_exptl_crystal_size_max 0.370
_exptl_crystal_size_mid 0.028
_exptl_crystal_size_min 0.020
_refine_diff_density_max 0.205
_refine_diff_density_min -0.185
_refine_diff_density_rms 0.035
_refine_ls_extinction_method none
_refine_ls_goodness_of_fit_ref 1.029
_refine_ls_hydrogen_treatment constr
_refine_ls_matrix_type full
_refine_ls_number_parameters 280
_refine_ls_number_reflns 3920
_refine_ls_number_restraints 0
_refine_ls_restrained_S_all 1.029
_refine_ls_R_factor_all 0.0505
_refine_ls_R_factor_gt 0.0375
_refine_ls_shift/su_max 0.001
_refine_ls_shift/su_mean 0.000
_refine_ls_structure_factor_coef Fsqd
_refine_ls_weighting_details 'w=1/[\s^2^(Fo^2^)+(0.0463P)^2^+7.3502P] where P=(Fo^2^+2Fc^2^)/3'
_refine_ls_weighting_scheme calc
_refine_ls_wR_factor_gt 0.0947
_refine_ls_wR_factor_ref 0.1022
_reflns_Friedel_coverage 0.000
_reflns_number_gt 3106
_reflns_number_total 3920
_reflns_threshold_expression 'I > 2\s(I)'
_cod_data_source_file d4cc05704j2.cif
_cod_data_source_block 5hel_DCM_MeCN
_cod_database_code 1573284
_shelx_shelxl_version_number 2019/3
_shelx_space_group_comment
;
The symmetry employed for this shelxl refinement is uniquely defined
by the following loop, which should always be used as a source of
symmetry information in preference to the above space-group names.
They are only intended as comments.
;
_shelx_estimated_absorpt_t_min 0.781
_shelx_estimated_absorpt_t_max 0.986
_oxdiff_exptl_absorpt_empirical_full_min 0.641
_oxdiff_exptl_absorpt_empirical_full_max 2.344
_oxdiff_exptl_absorpt_empirical_details
;
Empirical correction (ABSPACK) includes:
- Absorption correction using spherical harmonics
- Frame scaling
;

loop_
_space_group_symop_operation_xyz
'x, y, z'
'-y, x-y, z'
'-x+y, -x, z'
'x+2/3, y+1/3, z+1/3'
'-y+2/3, x-y+1/3, z+1/3'
'-x+y+2/3, -x+1/3, z+1/3'
'x+1/3, y+2/3, z+2/3'
'-y+1/3, x-y+2/3, z+2/3'
'-x+y+1/3, -x+2/3, z+2/3'
'-x, -y, -z'
'y, -x+y, -z'
'x-y, x, -z'
'-x+2/3, -y+1/3, -z+1/3'
'y+2/3, -x+y+1/3, -z+1/3'
'x-y+2/3, x+1/3, -z+1/3'
'-x+1/3, -y+2/3, -z+2/3'
'y+1/3, -x+y+2/3, -z+2/3'
'x-y+1/3, x+2/3, -z+2/3'

loop_
_atom_site_label
_atom_site_type_symbol
_atom_site_fract_x
_atom_site_fract_y
_atom_site_fract_z
_atom_site_U_iso_or_equiv
_atom_site_adp_type
_atom_site_occupancy
_atom_site_site_symmetry_order
_atom_site_calc_flag
_atom_site_refinement_flags_posn
_atom_site_refinement_flags_adp
_atom_site_refinement_flags_occupancy
_atom_site_disorder_assembly
_atom_site_disorder_group
O1 O 0.62589(2) 0.54639(2) 1.19169(17) 0.0300(2) Uani 1 1 d . . . . .
N1 N 0.64052(3) 0.48330(3) 0.6575(2) 0.0288(3) Uani 1 1 d . . . . .
C1 C 0.62063(4) 0.44257(3) 0.3058(2) 0.0294(3) Uani 1 1 d . . . . .
N2 N 0.63525(3) 0.50418(3) 0.8272(2) 0.0274(2) Uani 1 1 d . . . . .
C2 C 0.59630(4) 0.42359(4) 0.1089(3) 0.0324(3) Uani 1 1 d . . . . .
H2 H 0.575541 0.425610 0.087268 0.039 Uiso 1 1 calc R U . . .
N3 N 0.58442(3) 0.46770(3) 0.4521(2) 0.0312(3) Uani 1 1 d . . . . .
C3 C 0.60240(4) 0.40179(4) -0.0551(3) 0.0351(3) Uani 1 1 d . . . . .
H3 H 0.585885 0.389137 -0.189754 0.042 Uiso 1 1 calc R U . . .
C5 C 0.65654(4) 0.41699(4) 0.1724(3) 0.0392(3) Uani 1 1 d . . . . .
H5 H 0.677093 0.414612 0.194658 0.047 Uiso 1 1 calc R U . . .
C6 C 0.65082(4) 0.43892(4) 0.3350(3) 0.0351(3) Uani 1 1 d . . . . .
H6 H 0.667553 0.451677 0.468288 0.042 Uiso 1 1 calc R U . . .
C7 C 0.61447(4) 0.46616(3) 0.4832(2) 0.0287(3) Uani 1 1 d . . . . .
C8 C 0.60478(3) 0.50705(3) 0.8230(2) 0.0275(3) Uani 1 1 d . . . . .
C9 C 0.57931(4) 0.48860(3) 0.6296(2) 0.0299(3) Uani 1 1 d . . . . .
C10 C 0.66216(3) 0.52388(3) 1.0087(2) 0.0268(3) Uani 1 1 d . . . . .
C11 C 0.65734(3) 0.54522(3) 1.1877(2) 0.0264(3) Uani 1 1 d . . . . .
C12 C 0.60046(3) 0.52831(4) 1.0042(2) 0.0289(3) Uani 1 1 d . . . . .
C13 C 0.69356(4) 0.52198(4) 1.0054(3) 0.0300(3) Uani 1 1 d . . . . .
H13 H 0.696477 0.507101 0.884210 0.036 Uiso 1 1 calc R U . . .
C14 C 0.71991(4) 0.54184(4) 1.1789(3) 0.0318(3) Uani 1 1 d . . . . .
H14 H 0.741279 0.540639 1.177509 0.038 Uiso 1 1 calc R U . . .
C15 C 0.71615(4) 0.56409(3) 1.3601(2) 0.0287(3) Uani 1 1 d . . . . .
C16 C 0.68418(3) 0.56624(3) 1.3708(2) 0.0269(3) Uani 1 1 d . . . . .
C17 C 0.54883(4) 0.49244(4) 0.6240(3) 0.0346(3) Uani 1 1 d . . . . .
H17 H 0.530953 0.480337 0.496220 0.042 Uiso 1 1 calc R U . . .
C18 C 0.57053(4) 0.53184(4) 0.9966(3) 0.0336(3) Uani 1 1 d . . . . .
H18 H 0.567310 0.546306 1.119884 0.040 Uiso 1 1 calc R U . . .
C19 C 0.54492(4) 0.51380(4) 0.8045(3) 0.0363(3) Uani 1 1 d . . . . .
H19 H 0.524299 0.516315 0.797930 0.044 Uiso 1 1 calc R U . . .
C20 C 0.74515(4) 0.58473(4) 1.5328(3) 0.0316(3) Uani 1 1 d . . . . .
H20 H 0.766337 0.583285 1.520824 0.038 Uiso 1 1 calc R U . . .
C21 C 0.74298(4) 0.60618(4) 1.7119(3) 0.0320(3) Uani 1 1 d . . . . .
H21 H 0.762664 0.619642 1.824039 0.038 Uiso 1 1 calc R U . . .
C22 C 0.71151(4) 0.60902(4) 1.7362(2) 0.0293(3) Uani 1 1 d . . . . .
C23 C 0.68175(4) 0.58957(3) 1.5667(2) 0.0275(3) Uani 1 1 d . . . . .
C24 C 0.70957(4) 0.63050(4) 1.9338(2) 0.0313(3) Uani 1 1 d . . . . .
H24 H 0.729446 0.643268 2.045749 0.038 Uiso 1 1 calc R U . . .
C25 C 0.65155(4) 0.59372(4) 1.6060(2) 0.0299(3) Uani 1 1 d . . . . .
H25 H 0.631474 0.581645 1.494715 0.036 Uiso 1 1 calc R U . . .
C26 C 0.65063(4) 0.61486(4) 1.8017(2) 0.0315(3) Uani 1 1 d . . . . .
H26 H 0.629897 0.616911 1.824092 0.038 Uiso 1 1 calc R U . . .
C27 C 0.67970(4) 0.63331(4) 1.9676(2) 0.0321(3) Uani 1 1 d . . . . .
H27 H 0.678723 0.647687 2.102862 0.039 Uiso 1 1 calc R U . . .
C29 C 0.63233(4) 0.39833(4) -0.0243(3) 0.0371(3) Uani 1 1 d . . . . .
H29 H 0.636326 0.383289 -0.136788 0.045 Uiso 1 1 calc R U . . .

loop_
_atom_site_aniso_label
_atom_site_aniso_U_11
_atom_site_aniso_U_22
_atom_site_aniso_U_33
_atom_site_aniso_U_23
_atom_site_aniso_U_13
_atom_site_aniso_U_12
O1 0.0291(5) 0.0351(5) 0.0276(5) -0.0037(4) -0.0014(4) 0.0173(4)
N1 0.0318(6) 0.0290(6) 0.0250(5) -0.0010(4) 0.0021(4) 0.0147(5)
C1 0.0320(7) 0.0258(6) 0.0256(6) 0.0031(5) 0.0040(5) 0.0109(6)
N2 0.0284(6) 0.0277(6) 0.0253(5) 0.0002(4) 0.0012(4) 0.0134(5)
C2 0.0317(7) 0.0317(7) 0.0296(7) 0.0017(5) 0.0023(5) 0.0128(6)
N3 0.0309(6) 0.0315(6) 0.0291(6) -0.0013(5) -0.0007(5) 0.0140(5)
C3 0.0361(8) 0.0333(7) 0.0279(7) -0.0027(6) 0.0000(6) 0.0112(6)
C5 0.0373(8) 0.0467(9) 0.0362(7) -0.0032(7) 0.0018(6) 0.0230(7)
C6 0.0335(7) 0.0379(8) 0.0307(7) -0.0032(6) -0.0007(6) 0.0153(6)
C7 0.0297(7) 0.0266(6) 0.0254(6) 0.0036(5) 0.0031(5) 0.0107(5)
C8 0.0269(6) 0.0278(6) 0.0265(6) 0.0042(5) 0.0029(5) 0.0128(5)
C9 0.0305(7) 0.0286(7) 0.0275(6) 0.0014(5) 0.0013(5) 0.0124(6)
C10 0.0287(7) 0.0257(6) 0.0239(6) 0.0025(5) 0.0004(5) 0.0119(5)
C11 0.0270(6) 0.0272(6) 0.0259(6) 0.0054(5) 0.0034(5) 0.0141(5)
C12 0.0276(7) 0.0301(7) 0.0259(6) 0.0014(5) -0.0010(5) 0.0121(6)
C13 0.0319(7) 0.0307(7) 0.0292(7) -0.0006(5) 0.0019(5) 0.0170(6)
C14 0.0306(7) 0.0341(7) 0.0331(7) 0.0022(6) 0.0013(5) 0.0181(6)
C15 0.0308(7) 0.0289(7) 0.0261(6) 0.0038(5) 0.0008(5) 0.0148(6)
C16 0.0300(7) 0.0266(6) 0.0235(6) 0.0043(5) 0.0019(5) 0.0137(5)
C17 0.0306(7) 0.0385(8) 0.0322(7) -0.0019(6) -0.0029(6) 0.0154(6)
C18 0.0343(7) 0.0375(8) 0.0318(7) -0.0029(6) 0.0011(6) 0.0199(6)
C19 0.0305(7) 0.0438(8) 0.0375(7) -0.0016(6) -0.0010(6) 0.0207(7)
C20 0.0297(7) 0.0334(7) 0.0321(7) 0.0032(6) -0.0010(5) 0.0161(6)
C21 0.0319(7) 0.0307(7) 0.0296(7) 0.0016(5) -0.0038(5) 0.0130(6)
C22 0.0334(7) 0.0282(7) 0.0253(6) 0.0054(5) 0.0015(5) 0.0146(6)
C23 0.0330(7) 0.0258(6) 0.0222(6) 0.0047(5) 0.0019(5) 0.0136(6)
C24 0.0364(7) 0.0284(7) 0.0254(6) 0.0019(5) -0.0019(5) 0.0134(6)
C25 0.0328(7) 0.0315(7) 0.0250(6) 0.0024(5) -0.0005(5) 0.0158(6)
C26 0.0360(7) 0.0343(7) 0.0267(6) 0.0038(5) 0.0039(5) 0.0194(6)
C27 0.0421(8) 0.0300(7) 0.0235(6) 0.0012(5) 0.0026(6) 0.0174(6)
C29 0.0399(8) 0.0375(8) 0.0320(7) -0.0041(6) 0.0042(6) 0.0179(7)

loop_
_atom_type_symbol
_atom_type_description
_atom_type_scat_dispersion_real
_atom_type_scat_dispersion_imag
_atom_type_scat_source
C C 0.0181 0.0091 'International Tables Vol C Tables 4.2.6.8 and 6.1.1.4'
H H 0.0000 0.0000 'International Tables Vol C Tables 4.2.6.8 and 6.1.1.4'
N N 0.0311 0.0180 'International Tables Vol C Tables 4.2.6.8 and 6.1.1.4'
O O 0.0492 0.0322 'International Tables Vol C Tables 4.2.6.8 and 6.1.1.4'

loop_
_geom_angle_atom_site_label_1
_geom_angle_atom_site_label_2
_geom_angle_atom_site_label_3
_geom_angle
_geom_angle_site_symmetry_1
_geom_angle_site_symmetry_3
_geom_angle_publ_flag
C12 O1 C11 119.15(10) . . ?
C7 N1 N2 115.40(11) . . ?
C2 C1 C6 118.87(13) . . ?
C2 C1 C7 120.73(12) . . ?
C6 C1 C7 120.39(12) . . ?
N1 N2 C8 122.20(11) . . ?
N1 N2 C10 118.21(11) . . ?
C8 N2 C10 119.58(11) . . ?
C3 C2 C1 120.12(13) . . ?
C3 C2 H2 119.9 . . ?
C1 C2 H2 119.9 . . ?
C7 N3 C9 115.33(11) . . ?
C29 C3 C2 120.54(13) . . ?
C29 C3 H3 119.7 . . ?
C2 C3 H3 119.7 . . ?
C6 C5 C29 120.19(14) . . ?
C6 C5 H5 119.9 . . ?
C29 C5 H5 119.9 . . ?
C5 C6 C1 120.63(13) . . ?
C5 C6 H6 119.7 . . ?
C1 C6 H6 119.7 . . ?
N1 C7 N3 128.27(12) . . ?
N1 C7 C1 113.84(12) . . ?
N3 C7 C1 117.89(12) . . ?
N2 C8 C12 119.83(12) . . ?
N2 C8 C9 118.15(12) . . ?
C12 C8 C9 122.01(12) . . ?
N3 C9 C8 120.59(12) . . ?
N3 C9 C17 121.91(12) . . ?
C8 C9 C17 117.50(12) . . ?
C11 C10 C13 121.11(12) . . ?
C11 C10 N2 119.56(12) . . ?
C13 C10 N2 119.33(12) . . ?
O1 C11 C10 120.53(11) . . ?
O1 C11 C16 117.98(11) . . ?
C10 C11 C16 121.49(12) . . ?
C18 C12 O1 118.94(12) . . ?
C18 C12 C8 119.91(12) . . ?
O1 C12 C8 121.14(12) . . ?
C14 C13 C10 118.92(12) . . ?
C14 C13 H13 120.5 . . ?
C10 C13 H13 120.5 . . ?
C13 C14 C15 121.48(13) . . ?
C13 C14 H14 119.3 . . ?
C15 C14 H14 119.3 . . ?
C14 C15 C20 118.49(12) . . ?
C14 C15 C16 120.94(12) . . ?
C20 C15 C16 120.56(12) . . ?
C11 C16 C15 116.05(12) . . ?
C11 C16 C23 125.70(12) . . ?
C15 C16 C23 118.26(12) . . ?
C19 C17 C9 119.95(13) . . ?
C19 C17 H17 120.0 . . ?
C9 C17 H17 120.0 . . ?
C12 C18 C19 118.92(13) . . ?
C12 C18 H18 120.5 . . ?
C19 C18 H18 120.5 . . ?
C17 C19 C18 121.70(13) . . ?
C17 C19 H19 119.1 . . ?
C18 C19 H19 119.1 . . ?
C21 C20 C15 121.22(13) . . ?
C21 C20 H20 119.4 . . ?
C15 C20 H20 119.4 . . ?
C20 C21 C22 121.02(13) . . ?
C20 C21 H21 119.5 . . ?
C22 C21 H21 119.5 . . ?
C24 C22 C21 119.43(13) . . ?
C24 C22 C23 119.90(12) . . ?
C21 C22 C23 120.65(12) . . ?
C25 C23 C22 116.86(12) . . ?
C25 C23 C16 124.85(12) . . ?
C22 C23 C16 118.27(12) . . ?
C27 C24 C22 121.36(13) . . ?
C27 C24 H24 119.3 . . ?
C22 C24 H24 119.3 . . ?
C26 C25 C23 121.51(13) . . ?
C26 C25 H25 119.2 . . ?
C23 C25 H25 119.2 . . ?
C25 C26 C27 120.99(13) . . ?
C25 C26 H26 119.5 . . ?
C27 C26 H26 119.5 . . ?
C24 C27 C26 119.37(12) . . ?
C24 C27 H27 120.3 . . ?
C26 C27 H27 120.3 . . ?
C3 C29 C5 119.63(14) . . ?
C3 C29 H29 120.2 . . ?
C5 C29 H29 120.2 . . ?

loop_
_geom_bond_atom_site_label_1
_geom_bond_atom_site_label_2
_geom_bond_distance
_geom_bond_site_symmetry_2
_geom_bond_publ_flag
O1 C12 1.3778(15) . ?
O1 C11 1.3849(15) . ?
N1 C7 1.3391(17) . ?
N1 N2 1.3570(15) . ?
C1 C2 1.3971(19) . ?
C1 C6 1.398(2) . ?
C1 C7 1.4903(18) . ?
N2 C8 1.3822(16) . ?
N2 C10 1.4023(16) . ?
C2 C3 1.386(2) . ?
C2 H2 0.9500 . ?
N3 C7 1.3421(17) . ?
N3 C9 1.3800(17) . ?
C3 C29 1.383(2) . ?
C3 H3 0.9500 . ?
C5 C6 1.378(2) . ?
C5 C29 1.391(2) . ?
C5 H5 0.9500 . ?
C6 H6 0.9500 . ?
C8 C12 1.3884(18) . ?
C8 C9 1.4033(18) . ?
C9 C17 1.4068(19) . ?
C10 C11 1.3931(18) . ?
C10 C13 1.3989(18) . ?
C11 C16 1.4183(18) . ?
C12 C18 1.3759(19) . ?
C13 C14 1.3637(19) . ?
C13 H13 0.9500 . ?
C14 C15 1.4085(18) . ?
C14 H14 0.9500 . ?
C15 C20 1.4297(19) . ?
C15 C16 1.4304(18) . ?
C16 C23 1.4695(18) . ?
C17 C19 1.381(2) . ?
C17 H17 0.9500 . ?
C18 C19 1.3985(19) . ?
C18 H18 0.9500 . ?
C19 H19 0.9500 . ?
C20 C21 1.3461(19) . ?
C20 H20 0.9500 . ?
C21 C22 1.4299(19) . ?
C21 H21 0.9500 . ?
C22 C24 1.4107(19) . ?
C22 C23 1.4303(18) . ?
C23 C25 1.4173(19) . ?
C24 C27 1.366(2) . ?
C24 H24 0.9500 . ?
C25 C26 1.3765(19) . ?
C25 H25 0.9500 . ?
C26 C27 1.395(2) . ?
C26 H26 0.9500 . ?
C27 H27 0.9500 . ?
C29 H29 0.9500 . ?

loop_
_geom_torsion_atom_site_label_1
_geom_torsion_atom_site_label_2
_geom_torsion_atom_site_label_3
_geom_torsion_atom_site_label_4
_geom_torsion
_geom_torsion_site_symmetry_1
_geom_torsion_site_symmetry_2
_geom_torsion_site_symmetry_3
_geom_torsion_site_symmetry_4
_geom_torsion_publ_flag
C7 N1 N2 C8 1.04(17) . . . . ?
C7 N1 N2 C10 -177.69(11) . . . . ?
C6 C1 C2 C3 -0.5(2) . . . . ?
C7 C1 C2 C3 179.87(12) . . . . ?
C1 C2 C3 C29 0.6(2) . . . . ?
C29 C5 C6 C1 0.3(2) . . . . ?
C2 C1 C6 C5 0.0(2) . . . . ?
C7 C1 C6 C5 179.65(13) . . . . ?
N2 N1 C7 N3 1.66(19) . . . . ?
N2 N1 C7 C1 -178.07(10) . . . . ?
C9 N3 C7 N1 -2.7(2) . . . . ?
C9 N3 C7 C1 177.00(11) . . . . ?
C2 C1 C7 N1 -178.34(12) . . . . ?
C6 C1 C7 N1 2.07(18) . . . . ?
C2 C1 C7 N3 1.91(18) . . . . ?
C6 C1 C7 N3 -177.69(12) . . . . ?
N1 N2 C8 C12 178.84(11) . . . . ?
C10 N2 C8 C12 -2.45(18) . . . . ?
N1 N2 C8 C9 -2.33(18) . . . . ?
C10 N2 C8 C9 176.38(11) . . . . ?
C7 N3 C9 C8 1.14(18) . . . . ?
C7 N3 C9 C17 -179.14(12) . . . . ?
N2 C8 C9 N3 1.16(18) . . . . ?
C12 C8 C9 N3 179.96(12) . . . . ?
N2 C8 C9 C17 -178.57(12) . . . . ?
C12 C8 C9 C17 0.23(19) . . . . ?
N1 N2 C10 C11 -179.19(11) . . . . ?
C8 N2 C10 C11 2.05(17) . . . . ?
N1 N2 C10 C13 1.32(17) . . . . ?
C8 N2 C10 C13 -177.44(12) . . . . ?
C12 O1 C11 C10 -4.81(17) . . . . ?
C12 O1 C11 C16 175.30(11) . . . . ?
C13 C10 C11 O1 -178.91(11) . . . . ?
N2 C10 C11 O1 1.60(18) . . . . ?
C13 C10 C11 C16 0.97(19) . . . . ?
N2 C10 C11 C16 -178.51(11) . . . . ?
C11 O1 C12 C18 -174.90(12) . . . . ?
C11 O1 C12 C8 4.43(18) . . . . ?
N2 C8 C12 C18 178.52(12) . . . . ?
C9 C8 C12 C18 -0.3(2) . . . . ?
N2 C8 C12 O1 -0.80(19) . . . . ?
C9 C8 C12 O1 -179.59(12) . . . . ?
C11 C10 C13 C14 -0.9(2) . . . . ?
N2 C10 C13 C14 178.58(11) . . . . ?
C10 C13 C14 C15 0.0(2) . . . . ?
C13 C14 C15 C20 -178.72(12) . . . . ?
C13 C14 C15 C16 0.9(2) . . . . ?
O1 C11 C16 C15 179.79(11) . . . . ?
C10 C11 C16 C15 -0.10(18) . . . . ?
O1 C11 C16 C23 -0.17(19) . . . . ?
C10 C11 C16 C23 179.94(12) . . . . ?
C14 C15 C16 C11 -0.81(18) . . . . ?
C20 C15 C16 C11 178.80(11) . . . . ?
C14 C15 C16 C23 179.15(11) . . . . ?
C20 C15 C16 C23 -1.23(18) . . . . ?
N3 C9 C17 C19 -179.61(13) . . . . ?
C8 C9 C17 C19 0.1(2) . . . . ?
O1 C12 C18 C19 179.28(12) . . . . ?
C8 C12 C18 C19 -0.1(2) . . . . ?
C9 C17 C19 C18 -0.4(2) . . . . ?
C12 C18 C19 C17 0.4(2) . . . . ?
C14 C15 C20 C21 -179.27(13) . . . . ?
C16 C15 C20 C21 1.1(2) . . . . ?
C15 C20 C21 C22 0.1(2) . . . . ?
C20 C21 C22 C24 177.11(12) . . . . ?
C20 C21 C22 C23 -1.2(2) . . . . ?
C24 C22 C23 C25 1.18(18) . . . . ?
C21 C22 C23 C25 179.46(12) . . . . ?
C24 C22 C23 C16 -177.30(11) . . . . ?
C21 C22 C23 C16 0.98(18) . . . . ?
C11 C16 C23 C25 1.8(2) . . . . ?
C15 C16 C23 C25 -178.14(12) . . . . ?
C11 C16 C23 C22 -179.84(12) . . . . ?
C15 C16 C23 C22 0.20(17) . . . . ?
C21 C22 C24 C27 -178.47(12) . . . . ?
C23 C22 C24 C27 -0.17(19) . . . . ?
C22 C23 C25 C26 -1.41(19) . . . . ?
C16 C23 C25 C26 176.95(12) . . . . ?
C23 C25 C26 C27 0.6(2) . . . . ?
C22 C24 C27 C26 -0.7(2) . . . . ?
C25 C26 C27 C24 0.4(2) . . . . ?
C2 C3 C29 C5 -0.2(2) . . . . ?
C6 C5 C29 C3 -0.2(2) . . . . ?
